data_2226232
loop_
_publ_author_name
'Trzybi\'nski, Damian'
'Krzymi\'nski, Karol'
'Sikorski, Artur'
'B\/la\.zejowski, Jerzy'

_publ_section_title
;
 9-(4-Methylphenoxycarbonyl)-10-methylacridinium
 trifluoromethanesulfonate
;
_journal_coeditor_code NG2760
_journal_issue 6
_journal_name_full 'Acta Crystallographica Section E'
_journal_page_first o1311
_journal_page_last o1312
_journal_paper_doi 10.1107/S1600536810016302
_journal_volume 66
_journal_year 2010
_chemical_formula_iupac 'C22 H18 N O2 +, C F3 O3 S -'
_chemical_formula_moiety 'C22 H18 N O2 +, C F3 O3 S -'
_chemical_formula_sum 'C23 H18 F3 N O5 S'
_chemical_formula_weight 477.45
_chemical_name_systematic
;
9-(4-Methylphenoxycarbonyl)-10-methylacridinium trifluoromethanesulfonate
;
_space_group_IT_number 14
_symmetry_cell_setting monoclinic
_symmetry_space_group_name_Hall '-P 2yn'
_symmetry_space_group_name_H-M 'P 1 21/n 1'
_atom_sites_solution_hydrogens geom
_atom_sites_solution_primary direct
_atom_sites_solution_secondary difmap
_cell_angle_alpha 90.00
_cell_angle_beta 106.749(5)
_cell_angle_gamma 90.00
_cell_formula_units_Z 4
_cell_length_a 13.2686(6)
_cell_length_b 8.4788(4)
_cell_length_c 20.4078(10)
_cell_measurement_reflns_used 3355
_cell_measurement_temperature 295(2)
_cell_measurement_theta_max 29.2157
_cell_measurement_theta_min 3.0686
_cell_volume 2198.51(19)
_computing_cell_refinement '<i>CrysAlis RED</i> (Oxford Diffraction, 2008)'
_computing_data_collection '<i>CrysAlis CCD</i> (Oxford Diffraction, 2008)'
_computing_data_reduction '<i>CrysAlis RED</i>'
_computing_molecular_graphics '<i>ORTEP-3</i> (Farrugia, 1997)'
_computing_publication_material '<i>SHELXL97</i> (Sheldrick, 2008) and <i>PLATON</i> (Spek, 2009)'
_computing_structure_refinement '<i>SHELXL97</i> (Sheldrick, 2008)'
_computing_structure_solution '<i>SHELXS97</i> (Sheldrick, 2008)'
_diffrn_ambient_temperature 295(2)
_diffrn_detector_area_resol_mean 10.4002
_diffrn_measured_fraction_theta_full 0.998
_diffrn_measured_fraction_theta_max 0.998
_diffrn_measurement_device_type 'Oxford Diffraction Gemini R Ultra Ruby CCD'
_diffrn_measurement_method \w
_diffrn_radiation_monochromator graphite
_diffrn_radiation_source 'enhanced (Mo) X-Ray Source'
_diffrn_radiation_type MoK\a
_diffrn_radiation_wavelength 0.71073
_diffrn_reflns_av_R_equivalents 0.0605
_diffrn_reflns_av_sigmaI/netI 0.0719
_diffrn_reflns_limit_h_max 15
_diffrn_reflns_limit_h_min -15
_diffrn_reflns_limit_k_max 10
_diffrn_reflns_limit_k_min -10
_diffrn_reflns_limit_l_max 24
_diffrn_reflns_limit_l_min -24
_diffrn_reflns_number 12172
_diffrn_reflns_theta_full 25.05
_diffrn_reflns_theta_max 25.05
_diffrn_reflns_theta_min 3.08
_exptl_absorpt_coefficient_mu 0.208
_exptl_absorpt_correction_T_max 1.00000
_exptl_absorpt_correction_T_min 0.86909
_exptl_absorpt_correction_type multi-scan
_exptl_absorpt_process_details
;
(<i>CrysAlis RED</i>; Oxford Diffraction, 2008)
;
_exptl_crystal_colour light-orange
_exptl_crystal_density_diffrn 1.442
_exptl_crystal_density_method 'not measured'
_exptl_crystal_description plate
_exptl_crystal_F_000 984
_exptl_crystal_size_max 0.50
_exptl_crystal_size_mid 0.40
_exptl_crystal_size_min 0.10
_refine_diff_density_max 0.225
_refine_diff_density_min -0.194
_refine_ls_extinction_method none
_refine_ls_goodness_of_fit_ref 0.952
_refine_ls_hydrogen_treatment constr
_refine_ls_matrix_type full
_refine_ls_number_parameters 299
_refine_ls_number_reflns 3892
_refine_ls_number_restraints 0
_refine_ls_restrained_S_all 0.952
_refine_ls_R_factor_all 0.1287
_refine_ls_R_factor_gt 0.0567
_refine_ls_shift/su_max 0.000
_refine_ls_shift/su_mean 0.000
_refine_ls_structure_factor_coef Fsqd
_refine_ls_weighting_details 'calc w=1/[\s^2^(Fo^2^)+(0.0678P)^2^+0.0000P] where P=(Fo^2^+2Fc^2^)/3'
_refine_ls_weighting_scheme calc
_refine_ls_wR_factor_gt 0.1163
_refine_ls_wR_factor_ref 0.1370
_reflns_number_gt 2096
_reflns_number_total 3892
_reflns_threshold_expression I>2sigma(I)
_cod_data_source_file ng2760.cif
_cod_data_source_block I
_cod_original_sg_symbol_H-M 'P 21/n'
_cod_database_code 2226232
_cod_database_fobs_code 2226232

loop_
_symmetry_equiv_pos_as_xyz
'x, y, z'
'-x+1/2, y+1/2, -z+1/2'
'-x, -y, -z'
'x-1/2, -y-1/2, z-1/2'

loop_
_atom_site_type_symbol
_atom_site_label
_atom_site_fract_x
_atom_site_fract_y
_atom_site_fract_z
_atom_site_U_iso_or_equiv
_atom_site_adp_type
_atom_site_calc_flag
_atom_site_refinement_flags
_atom_site_occupancy
_atom_site_disorder_assembly
_atom_site_disorder_group
C C1 0.3367(3) 0.4502(4) 0.3326(2) 0.0699(10) Uani d . 1 . .
H H1 0.2898 0.4002 0.3519 0.084 Uiso calc R 1 . .
C C2 0.2997(3) 0.5409(5) 0.2766(2) 0.0918(13) Uani d . 1 . .
H H2 0.2276 0.5502 0.2563 0.110 Uiso calc R 1 . .
C C3 0.3705(3) 0.6211(5) 0.2491(2) 0.0957(14) Uani d . 1 . .
H H3 0.3441 0.6854 0.2111 0.115 Uiso calc R 1 . .
C C4 0.4760(3) 0.6083(4) 0.2759(2) 0.0691(10) Uani d . 1 . .
H H4 0.5208 0.6634 0.2565 0.083 Uiso calc R 1 . .
C C5 0.7739(3) 0.3924(4) 0.44967(19) 0.0631(9) Uani d . 1 . .
H H5 0.8203 0.4433 0.4302 0.076 Uiso calc R 1 . .
C C6 0.8115(3) 0.3064(5) 0.5083(2) 0.0735(10) Uani d . 1 . .
H H6 0.8838 0.3013 0.5287 0.088 Uiso calc R 1 . .
C C7 0.7440(3) 0.2253(5) 0.5386(2) 0.0766(11) Uani d . 1 . .
H H7 0.7713 0.1667 0.5783 0.092 Uiso calc R 1 . .
C C8 0.6389(3) 0.2334(4) 0.50934(18) 0.0639(10) Uani d . 1 . .
H H8 0.5944 0.1786 0.5291 0.077 Uiso calc R 1 . .
C C9 0.4876(3) 0.3337(4) 0.41922(16) 0.0479(8) Uani d . 1 . .
N N10 0.62352(19) 0.4910(3) 0.36094(13) 0.0486(7) Uani d . 1 . .
C C11 0.4461(2) 0.4303(4) 0.36217(16) 0.0498(8) Uani d . 1 . .
C C12 0.5177(2) 0.5109(4) 0.33342(16) 0.0495(8) Uani d . 1 . .
C C13 0.5948(3) 0.3229(4) 0.44951(16) 0.0507(8) Uani d . 1 . .
C C14 0.6651(2) 0.4037(4) 0.41908(16) 0.0473(8) Uani d . 1 . .
C C15 0.4137(3) 0.2312(4) 0.44360(17) 0.0548(9) Uani d . 1 . .
O O16 0.38896(18) 0.2932(3) 0.49667(12) 0.0648(7) Uani d . 1 . .
O O17 0.3828(2) 0.1080(3) 0.41764(13) 0.0858(9) Uani d . 1 . .
C C18 0.3185(3) 0.2065(4) 0.52390(16) 0.0500(8) Uani d . 1 . .
C C19 0.3597(3) 0.1129(4) 0.57992(17) 0.0609(9) Uani d . 1 . .
H H19 0.4321 0.0997 0.5978 0.073 Uiso calc R 1 . .
C C20 0.2903(3) 0.0381(4) 0.60930(17) 0.0652(10) Uani d . 1 . .
H H20 0.3170 -0.0262 0.6473 0.078 Uiso calc R 1 . .
C C21 0.1839(3) 0.0565(4) 0.58395(19) 0.0647(10) Uani d . 1 . .
C C22 0.1461(3) 0.1515(5) 0.52795(19) 0.0671(10) Uani d . 1 . .
H H22 0.0739 0.1655 0.5102 0.081 Uiso calc R 1 . .
C C23 0.2132(3) 0.2273(4) 0.49707(17) 0.0593(9) Uani d . 1 . .
H H23 0.1866 0.2908 0.4589 0.071 Uiso calc R 1 . .
C C24 0.1088(4) -0.0241(5) 0.6176(2) 0.1041(15) Uani d . 1 . .
H H24A 0.0428 0.0309 0.6055 0.156 Uiso calc R 1 . .
H H24B 0.1387 -0.0225 0.6664 0.156 Uiso calc R 1 . .
H H24C 0.0978 -0.1313 0.6021 0.156 Uiso calc R 1 . .
C C25 0.6972(3) 0.5623(4) 0.32692(17) 0.0655(10) Uani d . 1 . .
H H25A 0.7583 0.4964 0.3343 0.098 Uiso d R 1 . .
H H25B 0.7180 0.6650 0.3458 0.098 Uiso d R 1 . .
H H25C 0.6632 0.5715 0.2787 0.098 Uiso d R 1 . .
S S26 0.98783(7) 0.47984(11) 0.33273(4) 0.0560(3) Uani d . 1 . .
O O27 1.09157(18) 0.4193(3) 0.34606(12) 0.0801(8) Uani d . 1 . .
O O28 0.96339(18) 0.5485(3) 0.39004(12) 0.0844(8) Uani d . 1 . .
O O29 0.90554(18) 0.3856(3) 0.28984(12) 0.0688(7) Uani d . 1 . .
C C30 0.9911(3) 0.6484(5) 0.2789(2) 0.0737(11) Uani d . 1 . .
F F31 1.0614(2) 0.7536(3) 0.31098(15) 0.1247(10) Uani d . 1 . .
F F32 1.0156(2) 0.6073(4) 0.22295(13) 0.1123(9) Uani d . 1 . .
F F33 0.8988(2) 0.7204(3) 0.25876(13) 0.1117(9) Uani d . 1 . .

loop_
_atom_site_aniso_label
_atom_site_aniso_U_11
_atom_site_aniso_U_22
_atom_site_aniso_U_33
_atom_site_aniso_U_12
_atom_site_aniso_U_13
_atom_site_aniso_U_23
C1 0.057(2) 0.061(2) 0.098(3) -0.003(2) 0.033(2) 0.014(2)
C2 0.050(2) 0.096(3) 0.131(4) 0.012(2) 0.029(2) 0.033(3)
C3 0.078(3) 0.090(3) 0.117(3) 0.012(3) 0.027(3) 0.046(3)
C4 0.056(2) 0.060(2) 0.098(3) -0.0012(19) 0.032(2) 0.019(2)
C5 0.060(2) 0.052(2) 0.079(3) -0.0077(19) 0.022(2) -0.011(2)
C6 0.061(2) 0.063(3) 0.085(3) -0.001(2) 0.003(2) -0.010(2)
C7 0.086(3) 0.063(3) 0.073(3) -0.001(2) 0.011(2) 0.004(2)
C8 0.071(3) 0.054(2) 0.067(2) -0.008(2) 0.020(2) -0.003(2)
C9 0.058(2) 0.0330(18) 0.060(2) -0.0060(16) 0.0285(18) -0.0113(17)
N10 0.0474(17) 0.0375(15) 0.0676(17) -0.0061(13) 0.0274(14) -0.0070(14)
C11 0.048(2) 0.0370(18) 0.071(2) -0.0068(16) 0.0289(18) -0.0049(18)
C12 0.052(2) 0.0331(19) 0.067(2) -0.0010(16) 0.0229(17) -0.0037(17)
C13 0.063(2) 0.0320(18) 0.060(2) -0.0040(17) 0.0225(18) -0.0059(16)
C14 0.046(2) 0.0351(18) 0.063(2) -0.0052(15) 0.0203(17) -0.0105(17)
C15 0.068(2) 0.040(2) 0.066(2) -0.0062(18) 0.0334(19) -0.0037(18)
O16 0.0833(17) 0.0462(14) 0.0804(16) -0.0143(13) 0.0485(14) -0.0130(12)
O17 0.122(2) 0.0581(17) 0.1013(19) -0.0380(16) 0.0701(18) -0.0252(16)
C18 0.066(2) 0.0374(19) 0.054(2) -0.0074(18) 0.0285(19) -0.0066(17)
C19 0.061(2) 0.057(2) 0.066(2) -0.0032(19) 0.0198(19) -0.008(2)
C20 0.091(3) 0.054(2) 0.0529(19) -0.004(2) 0.024(2) 0.0038(18)
C21 0.074(3) 0.068(3) 0.060(2) -0.014(2) 0.032(2) -0.014(2)
C22 0.061(2) 0.078(3) 0.068(2) -0.001(2) 0.027(2) -0.004(2)
C23 0.072(3) 0.055(2) 0.053(2) 0.002(2) 0.0214(19) 0.0023(17)
C24 0.141(4) 0.097(3) 0.099(3) -0.038(3) 0.074(3) -0.008(3)
C25 0.058(2) 0.068(2) 0.079(2) -0.0098(19) 0.0331(19) -0.0052(19)
S26 0.0511(5) 0.0592(6) 0.0605(5) 0.0019(5) 0.0208(4) 0.0024(5)
O27 0.0581(15) 0.0891(19) 0.0933(18) 0.0225(14) 0.0221(13) 0.0194(15)
O28 0.0716(16) 0.118(2) 0.0732(16) -0.0188(16) 0.0366(14) -0.0244(15)
O29 0.0627(15) 0.0584(15) 0.0878(17) -0.0099(12) 0.0258(13) -0.0128(13)
C30 0.062(3) 0.066(3) 0.087(3) -0.012(2) 0.011(2) 0.000(2)
F31 0.122(2) 0.0878(19) 0.140(2) -0.0465(17) 0.0005(17) 0.0175(16)
F32 0.114(2) 0.147(2) 0.0809(15) -0.0172(17) 0.0356(14) 0.0272(16)
F33 0.0992(18) 0.0718(16) 0.142(2) 0.0200(15) -0.0010(16) 0.0185(15)

loop_
_atom_type_symbol
_atom_type_description
_atom_type_scat_dispersion_real
_atom_type_scat_dispersion_imag
_atom_type_scat_source
C C 0.0033 0.0016 'International Tables Vol C Tables 4.2.6.8 and 6.1.1.4'
H H 0.0000 0.0000 'International Tables Vol C Tables 4.2.6.8 and 6.1.1.4'
O O 0.0106 0.0060 'International Tables Vol C Tables 4.2.6.8 and 6.1.1.4'
S S 0.1246 0.1234 'International Tables Vol C Tables 4.2.6.8 and 6.1.1.4'
F F 0.0171 0.0103 'International Tables Vol C Tables 4.2.6.8 and 6.1.1.4'
N N 0.0061 0.0033 'International Tables Vol C Tables 4.2.6.8 and 6.1.1.4'

loop_
_geom_angle_atom_site_label_1
_geom_angle_atom_site_label_2
_geom_angle_atom_site_label_3
_geom_angle_site_symmetry_1
_geom_angle_site_symmetry_3
_geom_angle
_geom_angle_publ_flag
C2 C1 C11 . . 120.7(3) ?
C2 C1 H1 . . 119.7 ?
C11 C1 H1 . . 119.7 ?
C1 C2 C3 . . 119.5(4) ?
C1 C2 H2 . . 120.2 ?
C3 C2 H2 . . 120.2 ?
C4 C3 C2 . . 122.3(4) ?
C4 C3 H3 . . 118.9 ?
C2 C3 H3 . . 118.9 ?
C3 C4 C12 . . 119.7(3) ?
C3 C4 H4 . . 120.1 ?
C12 C4 H4 . . 120.1 ?
C6 C5 C14 . . 119.7(3) ?
C6 C5 H5 . . 120.1 ?
C14 C5 H5 . . 120.1 ?
C5 C6 C7 . . 121.8(4) ?
C5 C6 H6 . . 119.1 ?
C7 C6 H6 . . 119.1 ?
C8 C7 C6 . . 119.2(4) ?
C8 C7 H7 . . 120.4 ?
C6 C7 H7 . . 120.4 ?
C7 C8 C13 . . 121.7(3) ?
C7 C8 H8 . . 119.1 ?
C13 C8 H8 . . 119.1 ?
C13 C9 C11 . . 121.2(3) ?
C13 C9 C15 . . 120.1(3) ?
C11 C9 C15 . . 118.5(3) ?
C12 N10 C14 . . 122.2(2) ?
C12 N10 C25 . . 119.8(3) ?
C14 N10 C25 . . 118.0(3) ?
C9 C11 C1 . . 122.4(3) ?
C9 C11 C12 . . 118.2(3) ?
C1 C11 C12 . . 119.4(3) ?
N10 C12 C4 . . 121.7(3) ?
N10 C12 C11 . . 120.0(3) ?
C4 C12 C11 . . 118.3(3) ?
C9 C13 C8 . . 122.6(3) ?
C9 C13 C14 . . 119.3(3) ?
C8 C13 C14 . . 118.2(3) ?
N10 C14 C5 . . 121.9(3) ?
N10 C14 C13 . . 118.9(3) ?
C5 C14 C13 . . 119.3(3) ?
O17 C15 O16 . . 125.2(3) ?
O17 C15 C9 . . 122.4(3) ?
O16 C15 C9 . . 112.4(3) ?
C15 O16 C18 . . 117.3(2) ?
C23 C18 C19 . . 121.9(3) ?
C23 C18 O16 . . 119.4(3) ?
C19 C18 O16 . . 118.5(3) ?
C18 C19 C20 . . 118.1(3) ?
C18 C19 H19 . . 121.0 ?
C20 C19 H19 . . 121.0 ?
C21 C20 C19 . . 121.8(3) ?
C21 C20 H20 . . 119.1 ?
C19 C20 H20 . . 119.1 ?
C20 C21 C22 . . 118.2(3) ?
C20 C21 C24 . . 121.1(4) ?
C22 C21 C24 . . 120.7(4) ?
C21 C22 C23 . . 121.5(3) ?
C21 C22 H22 . . 119.2 ?
C23 C22 H22 . . 119.2 ?
C18 C23 C22 . . 118.5(3) ?
C18 C23 H23 . . 120.7 ?
C22 C23 H23 . . 120.7 ?
C21 C24 H24A . . 109.5 ?
C21 C24 H24B . . 109.5 ?
H24A C24 H24B . . 109.5 ?
C21 C24 H24C . . 109.5 ?
H24A C24 H24C . . 109.5 ?
H24B C24 H24C . . 109.5 ?
N10 C25 H25A . . 109.4 ?
N10 C25 H25B . . 109.5 ?
H25A C25 H25B . . 109.5 ?
N10 C25 H25C . . 109.6 ?
H25A C25 H25C . . 109.5 ?
H25B C25 H25C . . 109.5 ?
O27 S26 O28 . . 115.33(16) ?
O27 S26 O29 . . 116.23(16) ?
O28 S26 O29 . . 114.60(14) ?
O27 S26 C30 . . 102.13(17) ?
O28 S26 C30 . . 103.11(19) ?
O29 S26 C30 . . 102.54(16) ?
F32 C30 F31 . . 107.0(3) ?
F32 C30 F33 . . 106.9(3) ?
F31 C30 F33 . . 107.5(3) ?
F32 C30 S26 . . 111.8(3) ?
F31 C30 S26 . . 111.7(3) ?
F33 C30 S26 . . 111.7(3) ?

loop_
_geom_bond_atom_site_label_1
_geom_bond_atom_site_label_2
_geom_bond_site_symmetry_2
_geom_bond_distance
_geom_bond_publ_flag
C1 C2 . 1.347(5) ?
C1 C11 . 1.412(4) ?
C1 H1 . 0.9300 ?
C2 C3 . 1.401(5) ?
C2 H2 . 0.9300 ?
C3 C4 . 1.352(5) ?
C3 H3 . 0.9300 ?
C4 C12 . 1.411(5) ?
C4 H4 . 0.9300 ?
C5 C6 . 1.366(5) ?
C5 C14 . 1.401(4) ?
C5 H5 . 0.9300 ?
C6 C7 . 1.406(5) ?
C6 H6 . 0.9300 ?
C7 C8 . 1.351(5) ?
C7 H7 . 0.9300 ?
C8 C13 . 1.413(4) ?
C8 H8 . 0.9300 ?
C9 C13 . 1.381(4) ?
C9 C11 . 1.400(4) ?
C9 C15 . 1.499(4) ?
N10 C12 . 1.364(4) ?
N10 C14 . 1.372(4) ?
N10 C25 . 1.481(4) ?
C11 C12 . 1.427(4) ?
C13 C14 . 1.434(4) ?
C15 O17 . 1.189(4) ?
C15 O16 . 1.327(4) ?
O16 C18 . 1.421(3) ?
C18 C23 . 1.357(4) ?
C18 C19 . 1.370(4) ?
C19 C20 . 1.388(5) ?
C19 H19 . 0.9300 ?
C20 C21 . 1.366(5) ?
C20 H20 . 0.9300 ?
C21 C22 . 1.369(5) ?
C21 C24 . 1.524(5) ?
C22 C23 . 1.388(4) ?
C22 H22 . 0.9300 ?
C23 H23 . 0.9300 ?
C24 H24A . 0.9600 ?
C24 H24B . 0.9600 ?
C24 H24C . 0.9600 ?
C25 H25A . 0.9600 ?
C25 H25B . 0.9600 ?
C25 H25C . 0.9600 ?
S26 O27 . 1.420(2) ?
S26 O28 . 1.425(2) ?
S26 O29 . 1.430(2) ?
S26 C30 . 1.811(4) ?
C30 F32 . 1.321(4) ?
C30 F31 . 1.321(4) ?
C30 F33 . 1.324(4) ?

loop_
_geom_hbond_atom_site_label_D
_geom_hbond_atom_site_label_H
_geom_hbond_atom_site_label_A
_geom_hbond_site_symmetry_D
_geom_hbond_site_symmetry_H
_geom_hbond_site_symmetry_A
_geom_hbond_distance_DH
_geom_hbond_distance_HA
_geom_hbond_distance_DA
_geom_hbond_angle_DHA
_geom_hbond_publ_flag
C3 H3 O27 1_555 1_555 2_655 0.93 2.57 3.314(5) 137 y
C4 H4 O29 1_555 1_555 2_655 0.93 2.44 3.319(4) 159 y
C5 H5 O28 1_555 1_555 1_555 0.93 2.44 3.364(5) 171 y
C6 H6 O28 1_555 1_555 3_766 0.93 2.56 3.342(5) 142 y
C23 H23 O27 1_555 1_555 1_455 0.93 2.53 3.448(4) 169 y
C25 H25<i>A</i> O29 1_555 1_555 1_555 0.96 2.56 3.415(5) 149 y
C25 H25<i>B</i> <i>Cg</i>4 1_555 1_555 3_666 0.96 2.62 3.487(4) 151 y

loop_
_geom_torsion_atom_site_label_1
_geom_torsion_atom_site_label_2
_geom_torsion_atom_site_label_3
_geom_torsion_atom_site_label_4
_geom_torsion_site_symmetry_1
_geom_torsion_site_symmetry_2
_geom_torsion_site_symmetry_3
_geom_torsion_site_symmetry_4
_geom_torsion
_geom_torsion_publ_flag
C11 C1 C2 C3 . . . . -2.5(6) ?
C1 C2 C3 C4 . . . . 1.5(7) ?
C2 C3 C4 C12 . . . . 0.2(6) ?
C14 C5 C6 C7 . . . . 1.3(5) ?
C5 C6 C7 C8 . . . . -0.5(5) ?
C6 C7 C8 C13 . . . . -0.8(5) ?
C13 C9 C11 C1 . . . . -176.4(3) ?
C15 C9 C11 C1 . . . . 8.5(4) ?
C13 C9 C11 C12 . . . . 3.6(4) ?
C15 C9 C11 C12 . . . . -171.5(3) ?
C2 C1 C11 C9 . . . . -178.2(3) ?
C2 C1 C11 C12 . . . . 1.8(5) ?
C14 N10 C12 C4 . . . . 176.3(3) ?
C25 N10 C12 C4 . . . . -5.0(4) ?
C14 N10 C12 C11 . . . . -4.6(4) ?
C25 N10 C12 C11 . . . . 174.0(3) ?
C3 C4 C12 N10 . . . . 178.1(3) ?
C3 C4 C12 C11 . . . . -0.9(5) ?
C9 C11 C12 N10 . . . . 0.9(4) ?
C1 C11 C12 N10 . . . . -179.1(3) ?
C9 C11 C12 C4 . . . . 180.0(3) ?
C1 C11 C12 C4 . . . . 0.0(4) ?
C11 C9 C13 C8 . . . . 176.4(3) ?
C15 C9 C13 C8 . . . . -8.6(4) ?
C11 C9 C13 C14 . . . . -4.4(4) ?
C15 C9 C13 C14 . . . . 170.6(3) ?
C7 C8 C13 C9 . . . . -179.4(3) ?
C7 C8 C13 C14 . . . . 1.3(5) ?
C12 N10 C14 C5 . . . . -175.6(3) ?
C25 N10 C14 C5 . . . . 5.7(4) ?
C12 N10 C14 C13 . . . . 3.8(4) ?
C25 N10 C14 C13 . . . . -174.8(3) ?
C6 C5 C14 N10 . . . . 178.8(3) ?
C6 C5 C14 C13 . . . . -0.7(5) ?
C9 C13 C14 N10 . . . . 0.7(4) ?
C8 C13 C14 N10 . . . . 180.0(3) ?
C9 C13 C14 C5 . . . . -179.8(3) ?
C8 C13 C14 C5 . . . . -0.5(4) ?
C13 C9 C15 O17 . . . . -94.0(4) ?
C11 C9 C15 O17 . . . . 81.1(4) ?
C13 C9 C15 O16 . . . . 85.3(3) ?
C11 C9 C15 O16 . . . . -99.6(3) ?
O17 C15 O16 C18 . . . . -1.1(5) ?
C9 C15 O16 C18 . . . . 179.6(3) ?
C15 O16 C18 C23 . . . . -87.3(4) ?
C15 O16 C18 C19 . . . . 97.4(3) ?
C23 C18 C19 C20 . . . . 0.0(5) ?
O16 C18 C19 C20 . . . . 175.2(3) ?
C18 C19 C20 C21 . . . . -0.3(5) ?
C19 C20 C21 C22 . . . . 0.1(5) ?
C19 C20 C21 C24 . . . . -178.9(3) ?
C20 C21 C22 C23 . . . . 0.3(5) ?
C24 C21 C22 C23 . . . . 179.3(3) ?
C19 C18 C23 C22 . . . . 0.4(5) ?
O16 C18 C23 C22 . . . . -174.8(3) ?
C21 C22 C23 C18 . . . . -0.5(5) ?
O27 S26 C30 F32 . . . . 58.5(3) ?
O28 S26 C30 F32 . . . . 178.4(3) ?
O29 S26 C30 F32 . . . . -62.3(3) ?
O27 S26 C30 F31 . . . . -61.3(3) ?
O28 S26 C30 F31 . . . . 58.6(3) ?
O29 S26 C30 F31 . . . . 177.9(3) ?
O27 S26 C30 F33 . . . . 178.2(3) ?
O28 S26 C30 F33 . . . . -61.8(3) ?
O29 S26 C30 F33 . . . . 57.5(3) ?

loop_
_cod_related_entry_id
_cod_related_entry_database
_cod_related_entry_code
1 ChemSpider 30656093
